data_7059721
loop_
_publ_author_name
'Jozef\'ikov\'a, Fl\'ora'
'Perontsis, Spyros'
'\<Simunkov\'a, Miriama'
'Barbierikov\'a, Zuzana'
'\<Svorc, L&#x2019;ubom\'ir'
'Valko, Marian'
'Psomas, George'
'Moncol&#x2019;, J\'an'

_publ_section_title
;
 Novel copper(ii) complexes with fenamates and isonicotinamide: structure
 and properties, and interactions with DNA and serum albumin
;
_journal_issue 29
_journal_name_full 'New Journal of Chemistry'
_journal_page_first 12827
_journal_page_last 12842
_journal_paper_doi 10.1039/D0NJ02007A
_journal_volume 44
_journal_year 2020
_chemical_formula_moiety 'C40 H34 Cl2 Cu N6 O6'
_chemical_formula_sum 'C40 H34 Cl2 Cu N6 O6'
_chemical_formula_weight 829.17
_space_group_crystal_system triclinic
_space_group_IT_number 2
_space_group_name_Hall '-P 1'
_space_group_name_H-M_alt 'P -1'
_atom_sites_solution_hydrogens geom
_atom_sites_solution_primary iterative
_audit_creation_date 2019-03-16
_audit_creation_method
;
Olex2 1.2
(compiled 2017.08.10 svn.r3458 for OlexSys, GUI svn.r5506)
;
_audit_update_record
;
2019-07-29 deposited with the CCDC.	2020-06-24 downloaded from the CCDC.
;
_cell_angle_alpha 92.900(2)
_cell_angle_beta 95.074(2)
_cell_angle_gamma 89.857(2)
_cell_formula_units_Z 1
_cell_length_a 7.5299(2)
_cell_length_b 7.9870(2)
_cell_length_c 14.8987(4)
_cell_measurement_reflns_used 26567
_cell_measurement_temperature 295
_cell_measurement_theta_max 71.61
_cell_measurement_theta_min 2.98
_cell_volume 891.37(4)
_computing_cell_refinement 'X-Area Recipe 1.33.0.0 (STOE, 2015)'
_computing_data_collection 'X-Area Pilatus3_SV 1.31.150.0 (STOE, 2018)'
_computing_data_reduction 'X-Area Integrate 1.73.1.0 (STOE, 2018) X-Area LANA 1.73.2.0 (STOE, 2018)'
_computing_molecular_graphics 'Olex2 (Dolomanov et al., 2009)'
_computing_publication_material 'Olex2 (Dolomanov et al., 2009)'
_computing_structure_refinement 'ShelXL (Sheldrick, 2015)'
_computing_structure_solution
;
Superflip (Palatinus & Chapuis, 2007;Palatinus & van der Lee, 2008;
Palatinus et al., 2012)
;
_diffrn_ambient_temperature 295
_diffrn_detector 'Pilatus3R 300K'
_diffrn_detector_area_resol_mean 5.81
_diffrn_detector_type 'DECTRIS PILATUS3R 300K'
_diffrn_measured_fraction_theta_full 0.988
_diffrn_measured_fraction_theta_max 0.964
_diffrn_measurement_device 'Eulerian 4-circle diffractometer'
_diffrn_measurement_device_type 'Stoe Stadivari with Xenocs Genix3D Cu HF'
_diffrn_measurement_method '\w scans'
_diffrn_radiation_collimation '0.6 mm diameter'
_diffrn_radiation_monochromator 'Graded multilayer mirror'
_diffrn_radiation_polarisn_norm 270
_diffrn_radiation_type CuK\a
_diffrn_radiation_wavelength 1.54186
_diffrn_reflns_av_R_equivalents 0.0308
_diffrn_reflns_av_unetI/netI 0.0319
_diffrn_reflns_Laue_measured_fraction_full 0.988
_diffrn_reflns_Laue_measured_fraction_max 0.964
_diffrn_reflns_limit_h_max 9
_diffrn_reflns_limit_h_min -8
_diffrn_reflns_limit_k_max 9
_diffrn_reflns_limit_k_min -5
_diffrn_reflns_limit_l_max 15
_diffrn_reflns_limit_l_min -18
_diffrn_reflns_number 19646
_diffrn_reflns_point_group_measured_fraction_full 0.988
_diffrn_reflns_point_group_measured_fraction_max 0.964
_diffrn_reflns_theta_full 67.686
_diffrn_reflns_theta_max 71.200
_diffrn_reflns_theta_min 2.982
_diffrn_source 'Genix3D Cu HF'
_diffrn_source_current 0.600
_diffrn_source_power 0.030
_diffrn_source_voltage 50
_exptl_absorpt_coefficient_mu 2.741
_exptl_absorpt_correction_T_max 0.647
_exptl_absorpt_correction_T_min 0.625
_exptl_absorpt_correction_type multi-scan
_exptl_absorpt_process_details
'STOE LANA, J. Koziskova, F. Hahn, J. Richter, J. Kozisek, Acta Chimica Slovaca, vol. 9, no. 2, 2016, pp. 136 - 140.'
_exptl_crystal_colour green
_exptl_crystal_colour_primary green
_exptl_crystal_density_diffrn 1.545
_exptl_crystal_description plate
_exptl_crystal_F_000 427
_exptl_crystal_size_max 0.26
_exptl_crystal_size_mid 0.12
_exptl_crystal_size_min 0.05
_refine_diff_density_max 0.491
_refine_diff_density_min -0.552
_refine_diff_density_rms 0.064
_refine_ls_extinction_method none
_refine_ls_goodness_of_fit_ref 1.112
_refine_ls_hydrogen_treatment constr
_refine_ls_matrix_type full
_refine_ls_number_parameters 251
_refine_ls_number_reflns 3341
_refine_ls_number_restraints 0
_refine_ls_restrained_S_all 1.112
_refine_ls_R_factor_all 0.0447
_refine_ls_R_factor_gt 0.0397
_refine_ls_shift/su_max 0.001
_refine_ls_shift/su_mean 0.000
_refine_ls_structure_factor_coef Fsqd
_refine_ls_weighting_details 'w=1/[\s^2^(Fo^2^)+(0.0590P)^2^+0.3486P] where P=(Fo^2^+2Fc^2^)/3'
_refine_ls_weighting_scheme calc
_refine_ls_wR_factor_gt 0.1110
_refine_ls_wR_factor_ref 0.1125
_reflns_Friedel_coverage 0.000
_reflns_number_gt 2802
_reflns_number_total 3341
_reflns_threshold_expression 'I > 2\s(I)'
_cod_data_source_file d0nj02007a2.cif
_cod_data_source_block 1
_cod_depositor_comments
;Adding full bibliography for 7059721--7059725.cif.

 Adding full bibliography for 7059721--7059725.cif.
;
_cod_database_code 7059721
_shelx_shelxl_version_number 2018/3
_shelx_space_group_comment
;
The symmetry employed for this shelxl refinement is uniquely defined
by the following loop, which should always be used as a source of
symmetry information in preference to the above space-group names.
They are only intended as comments.
;
_shelx_estimated_absorpt_t_max 0.875
_shelx_estimated_absorpt_t_min 0.536
_olex2_refinement_description
;
1. Fixed Uiso
 At 1.2 times of:
  All C(H) groups, All N(H) groups, All N(H,H) groups
 At 1.5 times of:
  All C(H,H,H) groups
2.a Aromatic/amide H refined with riding coordinates:
 N3(H3), C1(H1), C2(H2), C4(H4), C5(H5), C10(H10), C11(H11), C12(H12),
 C13(H13), C17(H17), C18(H18), C19(H19)
2.b X=CH2 refined with riding coordinates:
 N2(H2A,H2B)
2.c Idealised Me refined as rotating group:
 C20(H20A,H20B,H20C)
;
_olex2_submission_special_instructions 'No special instructions were received'

loop_
_space_group_symop_operation_xyz
'x, y, z'
'-x, -y, -z'

loop_
_atom_site_label
_atom_site_type_symbol
_atom_site_fract_x
_atom_site_fract_y
_atom_site_fract_z
_atom_site_U_iso_or_equiv
_atom_site_adp_type
_atom_site_occupancy
_atom_site_site_symmetry_order
_atom_site_calc_flag
_atom_site_refinement_flags_posn
_atom_site_refinement_flags_adp
_atom_site_refinement_flags_occupancy
_atom_site_disorder_assembly
_atom_site_disorder_group
Cu1 Cu 0.500000 1.000000 0.500000 0.03019(16) Uani 1 2 d S T P . .
Cl1 Cl -0.10625(13) 0.33622(10) 0.08533(7) 0.0719(3) Uani 1 1 d . . . . .
O1 O 0.3440(2) 0.9835(2) 0.38496(10) 0.0348(4) Uani 1 1 d . . . . .
O2 O 0.5728(2) 1.1432(2) 0.36335(11) 0.0389(4) Uani 1 1 d . . . . .
O3 O 1.1549(3) 0.4564(3) 0.36865(15) 0.0575(5) Uani 1 1 d . . . . .
N1 N 0.6467(3) 0.8081(2) 0.45584(13) 0.0331(4) Uani 1 1 d . . . . .
N2 N 0.9300(4) 0.2727(3) 0.33728(18) 0.0533(6) Uani 1 1 d . . . . .
H2A H 0.999643 0.194189 0.320172 0.064 Uiso 1 1 calc R . . . .
H2B H 0.817261 0.254603 0.336191 0.064 Uiso 1 1 calc R . . . .
N3 N 0.1082(3) 0.8972(3) 0.24725(14) 0.0408(5) Uani 1 1 d . . . . .
H3 H 0.125514 0.907921 0.305085 0.049 Uiso 1 1 calc R . . . .
C1 C 0.8222(4) 0.8282(3) 0.46000(18) 0.0410(6) Uani 1 1 d . . . . .
H1 H 0.870381 0.929600 0.484016 0.049 Uiso 1 1 calc R . . . .
C2 C 0.9363(4) 0.7070(3) 0.43069(18) 0.0403(6) Uani 1 1 d . . . . .
H2 H 1.058459 0.726908 0.434362 0.048 Uiso 1 1 calc R . . . .
C3 C 0.8667(3) 0.5544(3) 0.39554(16) 0.0358(5) Uani 1 1 d . . . . .
C4 C 0.6837(4) 0.5333(3) 0.39076(19) 0.0412(6) Uani 1 1 d . . . . .
H4 H 0.632006 0.432840 0.367553 0.049 Uiso 1 1 calc R . . . .
C5 C 0.5784(4) 0.6631(3) 0.42083(18) 0.0403(6) Uani 1 1 d . . . . .
H5 H 0.455360 0.648395 0.416429 0.048 Uiso 1 1 calc R . . . .
C6 C 0.9972(4) 0.4237(4) 0.36567(17) 0.0422(6) Uani 1 1 d . . . . .
C7 C 0.4325(3) 1.0697(3) 0.33331(15) 0.0299(5) Uani 1 1 d . . . . .
C8 C 0.3674(3) 1.0751(3) 0.23584(15) 0.0290(5) Uani 1 1 d . . . . .
C9 C 0.2165(3) 0.9850(3) 0.19626(15) 0.0298(5) Uani 1 1 d . . . . .
C10 C 0.1762(3) 0.9877(3) 0.10227(16) 0.0371(5) Uani 1 1 d . . . . .
H10 H 0.077782 0.928471 0.075212 0.045 Uiso 1 1 calc R . . . .
C11 C 0.2791(4) 1.0759(3) 0.05022(16) 0.0394(6) Uani 1 1 d . . . . .
H11 H 0.250748 1.074564 -0.011852 0.047 Uiso 1 1 calc R . . . .
C12 C 0.4257(4) 1.1678(3) 0.08864(17) 0.0399(6) Uani 1 1 d . . . . .
H12 H 0.494170 1.229469 0.053082 0.048 Uiso 1 1 calc R . . . .
C13 C 0.4671(3) 1.1656(3) 0.18010(17) 0.0352(5) Uani 1 1 d . . . . .
H13 H 0.565236 1.226634 0.205957 0.042 Uiso 1 1 calc R . . . .
C14 C -0.0324(3) 0.7886(3) 0.20773(15) 0.0335(5) Uani 1 1 d . . . . .
C15 C 0.0057(3) 0.6303(3) 0.16952(17) 0.0375(5) Uani 1 1 d . . . . .
C16 C -0.1411(4) 0.5356(3) 0.13340(18) 0.0401(6) Uani 1 1 d . . . . .
C17 C -0.3138(3) 0.5901(3) 0.13440(19) 0.0427(6) Uani 1 1 d . . . . .
H17 H -0.407889 0.522081 0.110046 0.051 Uiso 1 1 calc R . . . .
C18 C -0.3456(4) 0.7466(3) 0.1719(2) 0.0433(6) Uani 1 1 d . . . . .
H18 H -0.461913 0.785965 0.172451 0.052 Uiso 1 1 calc R . . . .
C19 C -0.2050(3) 0.8457(3) 0.20895(17) 0.0375(5) Uani 1 1 d . . . . .
H19 H -0.226921 0.951314 0.234777 0.045 Uiso 1 1 calc R . . . .
C20 C 0.1929(4) 0.5677(4) 0.1669(3) 0.0585(8) Uani 1 1 d . . . . .
H20A H 0.230272 0.578196 0.107463 0.088 Uiso 1 1 calc GR . . . .
H20B H 0.197885 0.452118 0.181677 0.088 Uiso 1 1 calc GR . . . .
H20C H 0.270439 0.632748 0.209794 0.088 Uiso 1 1 calc GR . . . .

loop_
_atom_site_aniso_label
_atom_site_aniso_U_11
_atom_site_aniso_U_22
_atom_site_aniso_U_33
_atom_site_aniso_U_23
_atom_site_aniso_U_13
_atom_site_aniso_U_12
Cu1 0.0361(3) 0.0300(3) 0.0229(2) -0.00390(19) -0.00341(18) -0.00300(18)
Cl1 0.0744(6) 0.0418(4) 0.1000(7) -0.0229(4) 0.0250(5) -0.0010(3)
O1 0.0395(9) 0.0397(9) 0.0239(8) -0.0009(7) -0.0026(6) -0.0062(7)
O2 0.0410(10) 0.0363(9) 0.0370(9) -0.0041(8) -0.0065(7) -0.0087(7)
O3 0.0441(12) 0.0623(14) 0.0675(14) -0.0008(11) 0.0145(10) 0.0014(9)
N1 0.0372(11) 0.0324(11) 0.0288(10) -0.0017(8) -0.0007(8) -0.0036(8)
N2 0.0520(15) 0.0458(14) 0.0606(15) -0.0135(12) 0.0060(12) 0.0076(11)
N3 0.0374(12) 0.0580(14) 0.0261(10) 0.0033(10) -0.0026(8) -0.0187(10)
C1 0.0408(15) 0.0371(14) 0.0438(14) -0.0058(11) 0.0013(11) -0.0073(10)
C2 0.0354(13) 0.0441(15) 0.0412(14) -0.0011(12) 0.0028(10) -0.0072(10)
C3 0.0432(14) 0.0352(13) 0.0289(11) 0.0027(10) 0.0020(10) -0.0017(10)
C4 0.0425(15) 0.0317(13) 0.0480(15) -0.0070(11) 0.0008(11) -0.0055(10)
C5 0.0371(14) 0.0359(13) 0.0467(14) -0.0062(11) 0.0012(11) -0.0042(10)
C6 0.0443(16) 0.0480(16) 0.0346(13) 0.0015(12) 0.0048(11) 0.0044(11)
C7 0.0336(12) 0.0239(11) 0.0306(11) -0.0049(9) -0.0014(9) 0.0000(9)
C8 0.0323(12) 0.0259(11) 0.0279(11) -0.0027(9) 0.0005(9) 0.0011(8)
C9 0.0293(12) 0.0310(12) 0.0286(11) -0.0008(9) 0.0012(9) 0.0002(9)
C10 0.0359(13) 0.0451(14) 0.0291(12) -0.0021(11) -0.0024(10) -0.0045(10)
C11 0.0453(15) 0.0469(15) 0.0256(11) 0.0017(11) 0.0002(10) -0.0029(11)
C12 0.0441(15) 0.0416(14) 0.0349(13) 0.0059(11) 0.0059(11) -0.0088(11)
C13 0.0360(13) 0.0323(12) 0.0365(12) -0.0014(10) -0.0006(10) -0.0056(9)
C14 0.0333(13) 0.0395(13) 0.0275(11) 0.0037(10) 0.0004(9) -0.0084(10)
C15 0.0314(13) 0.0442(14) 0.0380(13) 0.0059(11) 0.0062(10) -0.0003(10)
C16 0.0424(15) 0.0334(13) 0.0451(14) -0.0036(11) 0.0101(11) -0.0012(10)
C17 0.0330(14) 0.0398(14) 0.0538(16) -0.0045(12) -0.0001(11) -0.0094(10)
C18 0.0302(13) 0.0396(14) 0.0593(17) -0.0028(12) 0.0029(11) 0.0010(10)
C19 0.0350(13) 0.0352(13) 0.0416(13) -0.0033(11) 0.0030(10) -0.0023(10)
C20 0.0350(15) 0.064(2) 0.078(2) 0.0089(17) 0.0135(14) 0.0102(13)

loop_
_atom_type_symbol
_atom_type_description
_atom_type_scat_dispersion_real
_atom_type_scat_dispersion_imag
_atom_type_scat_source
C C 0.0181 0.0091 'International Tables Vol C Tables 4.2.6.8 and 6.1.1.4'
H H 0.0000 0.0000 'International Tables Vol C Tables 4.2.6.8 and 6.1.1.4'
Cl Cl 0.3639 0.7018 'International Tables Vol C Tables 4.2.6.8 and 6.1.1.4'
Cu Cu -1.9646 0.5888 'International Tables Vol C Tables 4.2.6.8 and 6.1.1.4'
N N 0.0311 0.0180 'International Tables Vol C Tables 4.2.6.8 and 6.1.1.4'
O O 0.0492 0.0322 'International Tables Vol C Tables 4.2.6.8 and 6.1.1.4'

loop_
_geom_angle_atom_site_label_1
_geom_angle_atom_site_label_2
_geom_angle_atom_site_label_3
_geom_angle
_geom_angle_site_symmetry_1
_geom_angle_site_symmetry_3
_geom_angle_publ_flag
O1 Cu1 O1 180.0 2_676 . ?
O1 Cu1 O2 57.65(6) . . ?
O1 Cu1 O2 122.35(6) . 2_676 ?
O1 Cu1 O2 122.34(6) 2_676 . ?
O1 Cu1 O2 57.66(6) 2_676 2_676 ?
O1 Cu1 N1 90.02(7) 2_676 2_676 ?
O1 Cu1 N1 89.98(7) . 2_676 ?
O1 Cu1 N1 90.02(7) . . ?
O1 Cu1 N1 89.98(7) 2_676 . ?
O2 Cu1 O2 180.0 2_676 . ?
N1 Cu1 O2 93.49(7) 2_676 . ?
N1 Cu1 O2 93.49(7) . 2_676 ?
N1 Cu1 O2 86.51(7) 2_676 2_676 ?
N1 Cu1 O2 86.51(7) . . ?
N1 Cu1 N1 180.0 2_676 . ?
C7 O1 Cu1 101.68(14) . . ?
C7 O2 Cu1 79.84(14) . . ?
C1 N1 Cu1 117.99(16) . . ?
C1 N1 C5 118.0(2) . . ?
C5 N1 Cu1 123.97(18) . . ?
H2A N2 H2B 120.0 . . ?
C6 N2 H2A 120.0 . . ?
C6 N2 H2B 120.0 . . ?
C9 N3 H3 118.7 . . ?
C9 N3 C14 122.69(19) . . ?
C14 N3 H3 118.7 . . ?
N1 C1 H1 118.3 . . ?
N1 C1 C2 123.4(2) . . ?
C2 C1 H1 118.3 . . ?
C1 C2 H2 120.5 . . ?
C1 C2 C3 119.0(2) . . ?
C3 C2 H2 120.5 . . ?
C2 C3 C6 117.3(2) . . ?
C4 C3 C2 117.7(2) . . ?
C4 C3 C6 125.0(2) . . ?
C3 C4 H4 120.3 . . ?
C3 C4 C5 119.4(2) . . ?
C5 C4 H4 120.3 . . ?
N1 C5 C4 122.4(2) . . ?
N1 C5 H5 118.8 . . ?
C4 C5 H5 118.8 . . ?
O3 C6 N2 122.9(3) . . ?
O3 C6 C3 120.2(3) . . ?
N2 C6 C3 116.9(2) . . ?
O1 C7 C8 118.7(2) . . ?
O2 C7 O1 120.7(2) . . ?
O2 C7 C8 120.5(2) . . ?
C9 C8 C7 123.3(2) . . ?
C13 C8 C7 118.1(2) . . ?
C13 C8 C9 118.4(2) . . ?
N3 C9 C8 121.8(2) . . ?
N3 C9 C10 119.7(2) . . ?
C10 C9 C8 118.5(2) . . ?
C9 C10 H10 119.5 . . ?
C11 C10 C9 121.1(2) . . ?
C11 C10 H10 119.5 . . ?
C10 C11 H11 119.5 . . ?
C10 C11 C12 121.0(2) . . ?
C12 C11 H11 119.5 . . ?
C11 C12 H12 120.7 . . ?
C13 C12 C11 118.6(2) . . ?
C13 C12 H12 120.7 . . ?
C8 C13 H13 118.8 . . ?
C12 C13 C8 122.5(2) . . ?
C12 C13 H13 118.8 . . ?
C15 C14 N3 120.8(2) . . ?
C19 C14 N3 117.7(2) . . ?
C19 C14 C15 121.5(2) . . ?
C14 C15 C20 121.9(2) . . ?
C16 C15 C14 115.9(2) . . ?
C16 C15 C20 122.2(3) . . ?
C15 C16 Cl1 119.0(2) . . ?
C17 C16 Cl1 117.6(2) . . ?
C17 C16 C15 123.5(2) . . ?
C16 C17 H17 120.5 . . ?
C16 C17 C18 118.9(2) . . ?
C18 C17 H17 120.5 . . ?
C17 C18 H18 120.0 . . ?
C17 C18 C19 120.0(2) . . ?
C19 C18 H18 120.0 . . ?
C14 C19 C18 120.2(2) . . ?
C14 C19 H19 119.9 . . ?
C18 C19 H19 119.9 . . ?
C15 C20 H20A 109.5 . . ?
C15 C20 H20B 109.5 . . ?
C15 C20 H20C 109.5 . . ?
H20A C20 H20B 109.5 . . ?
H20A C20 H20C 109.5 . . ?
H20B C20 H20C 109.5 . . ?

loop_
_geom_bond_atom_site_label_1
_geom_bond_atom_site_label_2
_geom_bond_distance
_geom_bond_site_symmetry_2
_geom_bond_publ_flag
Cu1 O1 1.9891(15) 2_676 ?
Cu1 O1 1.9892(15) . ?
Cu1 O2 2.4880(18) . ?
Cu1 O2 2.4880(18) 2_676 ?
Cu1 N1 2.005(2) 2_676 ?
Cu1 N1 2.005(2) . ?
Cl1 C16 1.742(3) . ?
O1 C7 1.287(3) . ?
O2 C7 1.247(3) . ?
O3 C6 1.213(4) . ?
N1 C1 1.328(3) . ?
N1 C5 1.331(3) . ?
N2 H2A 0.8600 . ?
N2 H2B 0.8600 . ?
N2 C6 1.342(4) . ?
N3 H3 0.8600 . ?
N3 C9 1.379(3) . ?
N3 C14 1.436(3) . ?
C1 H1 0.9300 . ?
C1 C2 1.373(4) . ?
C2 H2 0.9300 . ?
C2 C3 1.387(4) . ?
C3 C4 1.384(4) . ?
C3 C6 1.510(4) . ?
C4 H4 0.9300 . ?
C4 C5 1.384(4) . ?
C5 H5 0.9300 . ?
C7 C8 1.494(3) . ?
C8 C9 1.414(3) . ?
C8 C13 1.396(4) . ?
C9 C10 1.408(3) . ?
C10 H10 0.9300 . ?
C10 C11 1.365(4) . ?
C11 H11 0.9300 . ?
C11 C12 1.391(4) . ?
C12 H12 0.9300 . ?
C12 C13 1.372(4) . ?
C13 H13 0.9300 . ?
C14 C15 1.400(4) . ?
C14 C19 1.377(4) . ?
C15 C16 1.393(4) . ?
C15 C20 1.498(4) . ?
C16 C17 1.371(4) . ?
C17 H17 0.9300 . ?
C17 C18 1.373(4) . ?
C18 H18 0.9300 . ?
C18 C19 1.381(4) . ?
C19 H19 0.9300 . ?
C20 H20A 0.9600 . ?
C20 H20B 0.9600 . ?
C20 H20C 0.9600 . ?

loop_
_geom_hbond_atom_site_label_D
_geom_hbond_atom_site_label_H
_geom_hbond_atom_site_label_A
_geom_hbond_distance_DH
_geom_hbond_distance_HA
_geom_hbond_distance_DA
_geom_hbond_angle_DHA
_geom_hbond_site_symmetry_A
_geom_hbond_publ_flag
N2 H2B O2 0.86 2.13 2.948(3) 159.9 1_545 yes
N3 H3 O1 0.86 2.02 2.656(2) 130.3 . yes
C4 H4 O2 0.93 2.35 3.224(3) 155.8 1_545 yes

loop_
_geom_torsion_atom_site_label_1
_geom_torsion_atom_site_label_2
_geom_torsion_atom_site_label_3
_geom_torsion_atom_site_label_4
_geom_torsion
_geom_torsion_site_symmetry_1
_geom_torsion_site_symmetry_2
_geom_torsion_site_symmetry_3
_geom_torsion_site_symmetry_4
_geom_torsion_publ_flag
Cu1 O1 C7 O2 -3.6(2) . . . . ?
Cu1 O1 C7 C8 174.26(16) . . . . ?
Cu1 O2 C7 O1 2.88(19) . . . . ?
Cu1 O2 C7 C8 -175.0(2) . . . . ?
Cu1 N1 C1 C2 -179.1(2) . . . . ?
Cu1 N1 C5 C4 179.8(2) . . . . ?
Cl1 C16 C17 C18 179.9(2) . . . . ?
O1 C7 C8 C9 -2.5(3) . . . . ?
O1 C7 C8 C13 -178.4(2) . . . . ?
O2 C7 C8 C9 175.4(2) . . . . ?
O2 C7 C8 C13 -0.5(3) . . . . ?
N1 C1 C2 C3 -0.6(4) . . . . ?
N3 C9 C10 C11 178.8(2) . . . . ?
N3 C14 C15 C16 179.8(2) . . . . ?
N3 C14 C15 C20 -0.8(4) . . . . ?
N3 C14 C19 C18 -180.0(2) . . . . ?
C1 N1 C5 C4 1.3(4) . . . . ?
C1 C2 C3 C4 0.9(4) . . . . ?
C1 C2 C3 C6 -178.9(2) . . . . ?
C2 C3 C4 C5 -0.1(4) . . . . ?
C2 C3 C6 O3 -3.6(4) . . . . ?
C2 C3 C6 N2 175.8(2) . . . . ?
C3 C4 C5 N1 -1.1(4) . . . . ?
C4 C3 C6 O3 176.6(3) . . . . ?
C4 C3 C6 N2 -4.0(4) . . . . ?
C5 N1 C1 C2 -0.4(4) . . . . ?
C6 C3 C4 C5 179.7(2) . . . . ?
C7 C8 C9 N3 6.2(4) . . . . ?
C7 C8 C9 C10 -174.6(2) . . . . ?
C7 C8 C13 C12 175.1(2) . . . . ?
C8 C9 C10 C11 -0.4(4) . . . . ?
C9 N3 C14 C15 75.7(3) . . . . ?
C9 N3 C14 C19 -104.3(3) . . . . ?
C9 C8 C13 C12 -1.1(4) . . . . ?
C9 C10 C11 C12 -0.9(4) . . . . ?
C10 C11 C12 C13 1.2(4) . . . . ?
C11 C12 C13 C8 -0.2(4) . . . . ?
C13 C8 C9 N3 -177.8(2) . . . . ?
C13 C8 C9 C10 1.4(3) . . . . ?
C14 N3 C9 C8 -172.2(2) . . . . ?
C14 N3 C9 C10 8.6(4) . . . . ?
C14 C15 C16 Cl1 -179.44(19) . . . . ?
C14 C15 C16 C17 -0.2(4) . . . . ?
C15 C14 C19 C18 -0.1(4) . . . . ?
C15 C16 C17 C18 0.7(4) . . . . ?
C16 C17 C18 C19 -0.8(4) . . . . ?
C17 C18 C19 C14 0.5(4) . . . . ?
C19 C14 C15 C16 -0.1(4) . . . . ?
C19 C14 C15 C20 179.3(3) . . . . ?
C20 C15 C16 Cl1 1.2(4) . . . . ?
C20 C15 C16 C17 -179.6(3) . . . . ?
